data_4070591
loop_
_publ_author_name
'Ye, Wei-Ping'
'Zhan, Jie'
'Pan, Li'
'Hu, Ning-Hai'
'Li, Yue-Sheng'

_publ_section_title
;
 Synthesis and Characterization of Titanium Complexes Bearing Two
 \b-Enaminoketonato Ligands with Electron-Withdrawing Groups and Their
 Behavior in Ethylene Polymerization
;
_journal_issue 15
_journal_name_full Organometallics
_journal_page_first 3642
_journal_paper_doi 10.1021/om700803u
_journal_volume 27
_journal_year 2008
_chemical_formula_sum 'C28 H26 Cl2 F8 N2 O2 Ti'
_chemical_formula_weight 693.31
_chemical_name_systematic
;
 ?
;
_space_group_IT_number 86
_symmetry_cell_setting tetragonal
_symmetry_space_group_name_Hall '-P 4bc'
_symmetry_space_group_name_H-M 'P 42/n :2'
_atom_sites_solution_hydrogens geom
_atom_sites_solution_primary direct
_atom_sites_solution_secondary difmap
_audit_creation_method SHELXL-97
_cell_angle_alpha 90.00
_cell_angle_beta 90.00
_cell_angle_gamma 90.00
_cell_formula_units_Z 8
_cell_length_a 25.7113(7)
_cell_length_b 25.7113(7)
_cell_length_c 9.8977(6)
_cell_measurement_reflns_used 5159
_cell_measurement_temperature 187(2)
_cell_measurement_theta_max 25.76
_cell_measurement_theta_min 2.51
_cell_volume 6543.1(5)
_computing_cell_refinement 'Bruker SMART'
_computing_data_collection 'Bruker SMART'
_computing_data_reduction 'Bruker SAINT'
_computing_molecular_graphics 'Bruker SHELXTL'
_computing_publication_material 'Bruker SHELXTL'
_computing_structure_refinement 'SHELXL-97 (Sheldrick, 1997)'
_computing_structure_solution 'SHELXS-97 (Sheldrick, 1990)'
_diffrn_ambient_temperature 187(2)
_diffrn_measured_fraction_theta_full 0.999
_diffrn_measured_fraction_theta_max 0.999
_diffrn_measurement_device_type 'CCD area detector'
_diffrn_measurement_method 'phi and omega scans'
_diffrn_radiation_monochromator graphite
_diffrn_radiation_source 'fine-focus sealed tube'
_diffrn_radiation_type MoK\a
_diffrn_radiation_wavelength 0.71073
_diffrn_reflns_av_R_equivalents 0.0327
_diffrn_reflns_av_sigmaI/netI 0.0224
_diffrn_reflns_limit_h_max 31
_diffrn_reflns_limit_h_min -31
_diffrn_reflns_limit_k_max 31
_diffrn_reflns_limit_k_min -25
_diffrn_reflns_limit_l_max 12
_diffrn_reflns_limit_l_min -10
_diffrn_reflns_number 35598
_diffrn_reflns_theta_full 26.04
_diffrn_reflns_theta_max 26.04
_diffrn_reflns_theta_min 1.58
_exptl_absorpt_coefficient_mu 0.498
_exptl_absorpt_correction_T_max 0.9510
_exptl_absorpt_correction_T_min 0.7954
_exptl_absorpt_correction_type multi-scan
_exptl_crystal_density_diffrn 1.408
_exptl_crystal_density_method 'not measured'
_exptl_crystal_F_000 2816
_exptl_crystal_size_max 0.48
_exptl_crystal_size_mid 0.28
_exptl_crystal_size_min 0.10
_refine_diff_density_max 1.618
_refine_diff_density_min -0.256
_refine_diff_density_rms 0.108
_refine_ls_extinction_method none
_refine_ls_goodness_of_fit_ref 1.138
_refine_ls_hydrogen_treatment constr
_refine_ls_matrix_type full
_refine_ls_number_parameters 412
_refine_ls_number_reflns 6445
_refine_ls_number_restraints 6
_refine_ls_restrained_S_all 1.162
_refine_ls_R_factor_all 0.0682
_refine_ls_R_factor_gt 0.0560
_refine_ls_shift/su_max 0.001
_refine_ls_shift/su_mean 0.000
_refine_ls_structure_factor_coef Fsqd
_refine_ls_weighting_details 'calc w=1/[\s^2^(Fo^2^)+(0.1088P)^2^+6.0433P] where P=(Fo^2^+2Fc^2^)/3'
_refine_ls_weighting_scheme calc
_refine_ls_wR_factor_gt 0.1833
_refine_ls_wR_factor_ref 0.1935
_reflns_number_gt 5232
_reflns_number_total 6445
_reflns_threshold_expression >2sigma(I)
_cod_data_source_file om700803u-file001.cif
_cod_data_source_block q372
_cod_depositor_comments
;
The following automatic conversions were performed:

'_symmetry_cell_setting' value 'Tetragonal' changed to 'tetragonal'
according to /home/saulius/struct/CIF-dictionaries/cif_core.dic
dictionary named 'cif_core.dic' version 2.4.1 from 2010-06-29.

Automatic conversion script
Id: cif_fix_values 1715 2011-07-08 13:25:40Z adriana 
;
_cod_original_sg_symbol_H-M P4(2)/n
_cod_database_code 4070591

loop_
_symmetry_equiv_pos_as_xyz
'x, y, z'
'-x+1/2, -y+1/2, z'
'-y, x+1/2, z+1/2'
'y+1/2, -x, z+1/2'
'-x, -y, -z'
'x-1/2, y-1/2, -z'
'y, -x-1/2, -z-1/2'
'-y-1/2, x, -z-1/2'

loop_
_atom_site_label
_atom_site_type_symbol
_atom_site_fract_x
_atom_site_fract_y
_atom_site_fract_z
_atom_site_U_iso_or_equiv
_atom_site_adp_type
_atom_site_occupancy
_atom_site_symmetry_multiplicity
_atom_site_calc_flag
_atom_site_refinement_flags
Ti1 Ti 0.35736(2) 0.54005(2) 0.22787(6) 0.02755(19) Uani 1 1 d .
O1 O 0.41126(8) 0.49165(9) 0.2180(2) 0.0316(5) Uani 1 1 d .
O2 O 0.29442(8) 0.57635(9) 0.2538(2) 0.0305(5) Uani 1 1 d .
N1 N 0.30434(10) 0.48554(10) 0.1227(3) 0.0295(6) Uani 1 1 d .
N2 N 0.33881(10) 0.49509(10) 0.4120(3) 0.0292(6) Uani 1 1 d .
Cl1 Cl 0.37189(3) 0.57619(4) 0.02129(10) 0.0466(3) Uani 1 1 d .
Cl2 Cl 0.40496(4) 0.59711(3) 0.35393(11) 0.0470(3) Uani 1 1 d .
F1 F 0.23099(13) 0.48462(15) 0.3735(4) 0.0455(9) Uani 0.60 1 d PD
F1' F 0.3592(2) 0.5542(3) 0.6340(7) 0.069(2) Uani 0.40 1 d PD
F2 F 0.29363(11) 0.41691(11) 0.5789(3) 0.0714(8) Uani 1 1 d .
F3 F 0.35731(16) 0.44482(17) 0.6881(3) 0.1057(13) Uani 1 1 d D
F4 F 0.36338(15) 0.37463(13) 0.5750(4) 0.1145(16) Uani 1 1 d D
F5 F 0.2792(2) 0.40111(15) 0.2912(4) 0.0616(11) Uani 0.60 1 d PD
F5' F 0.3734(2) 0.4559(3) -0.0687(6) 0.0587(16) Uani 0.40 1 d PD
F6 F 0.21156(10) 0.42321(10) 0.0567(3) 0.0673(7) Uani 1 1 d .
F7 F 0.25553(10) 0.44311(11) -0.1199(3) 0.0647(7) Uani 1 1 d .
F8 F 0.18632(9) 0.48409(10) -0.0706(3) 0.0610(7) Uani 1 1 d .
C1 C 0.29934(12) 0.51751(12) 0.4988(3) 0.0318(7) Uani 1 1 d .
C2 C 0.24683(14) 0.51252(15) 0.4719(4) 0.0431(9) Uani 1 1 d D
C3 C 0.20992(15) 0.53575(18) 0.5528(5) 0.0566(12) Uani 1 1 d .
H3 H 0.1740 0.5315 0.5332 0.068 Uiso 1 1 calc R
C4 C 0.22524(19) 0.56512(18) 0.6621(5) 0.0620(13) Uani 1 1 d .
H4 H 0.2000 0.5817 0.7174 0.074 Uiso 1 1 calc R
C5 C 0.2772(2) 0.57036(17) 0.6909(5) 0.0614(12) Uani 1 1 d .
H5 H 0.2880 0.5897 0.7677 0.074 Uiso 1 1 calc R
C6 C 0.31379(15) 0.54746(16) 0.6083(4) 0.0450(9) Uani 1 1 d D
C7 C 0.36402(13) 0.45361(13) 0.4520(3) 0.0339(7) Uani 1 1 d .
C8 C 0.34482(17) 0.42235(16) 0.5747(4) 0.0511(10) Uani 1 1 d D
C9 C 0.41047(14) 0.43386(14) 0.3957(4) 0.0401(8) Uani 1 1 d .
H9 H 0.4257 0.4040 0.4361 0.048 Uiso 1 1 calc R
C10 C 0.43464(12) 0.45527(13) 0.2867(3) 0.0323(7) Uani 1 1 d .
C11 C 0.48956(13) 0.44246(15) 0.2389(4) 0.0404(8) Uani 1 1 d .
C12 C 0.52281(16) 0.49099(19) 0.2716(5) 0.0583(11) Uani 1 1 d .
H12A H 0.5071 0.5217 0.2296 0.088 Uiso 1 1 calc R
H12B H 0.5581 0.4861 0.2362 0.088 Uiso 1 1 calc R
H12C H 0.5244 0.4959 0.3697 0.088 Uiso 1 1 calc R
C13 C 0.51185(17) 0.39448(19) 0.3082(6) 0.0662(14) Uani 1 1 d .
H13A H 0.5122 0.3999 0.4061 0.099 Uiso 1 1 calc R
H13B H 0.5474 0.3885 0.2761 0.099 Uiso 1 1 calc R
H13C H 0.4902 0.3642 0.2867 0.099 Uiso 1 1 calc R
C14 C 0.48894(15) 0.43356(19) 0.0859(4) 0.0552(11) Uani 1 1 d .
H14A H 0.4690 0.4021 0.0654 0.083 Uiso 1 1 calc R
H14B H 0.5247 0.4294 0.0531 0.083 Uiso 1 1 calc R
H14C H 0.4728 0.4635 0.0412 0.083 Uiso 1 1 calc R
C15 C 0.32240(13) 0.43267(13) 0.1058(4) 0.0366(8) Uani 1 1 d .
C16 C 0.3096(2) 0.39381(16) 0.1950(5) 0.0587(12) Uani 1 1 d D
C17 C 0.3310(3) 0.34368(19) 0.1803(7) 0.087(2) Uani 1 1 d .
H17 H 0.3231 0.3170 0.2435 0.104 Uiso 1 1 calc R
C18 C 0.3633(3) 0.3341(2) 0.0726(8) 0.090(2) Uani 1 1 d .
H18 H 0.3773 0.3002 0.0603 0.108 Uiso 1 1 calc R
C19 C 0.37549(19) 0.3717(2) -0.0149(7) 0.0749(16) Uani 1 1 d .
H19 H 0.3975 0.3641 -0.0894 0.090 Uiso 1 1 calc R
C20 C 0.35632(16) 0.42154(18) 0.0018(5) 0.0546(11) Uani 1 1 d D
C21 C 0.26040(12) 0.50063(13) 0.0672(3) 0.0318(7) Uani 1 1 d .
C22 C 0.22832(14) 0.46242(15) -0.0170(4) 0.0416(8) Uani 1 1 d .
C23 C 0.23926(13) 0.55177(13) 0.0788(3) 0.0346(7) Uani 1 1 d .
H23 H 0.2116 0.5614 0.0202 0.042 Uiso 1 1 calc R
C24 C 0.25672(12) 0.58737(13) 0.1695(3) 0.0307(7) Uani 1 1 d .
C25 C 0.23584(14) 0.64243(13) 0.1849(4) 0.0394(8) Uani 1 1 d .
C26 C 0.1980(2) 0.6562(2) 0.0727(6) 0.0793(17) Uani 1 1 d .
H26A H 0.2154 0.6528 -0.0149 0.119 Uiso 1 1 calc R
H26B H 0.1859 0.6920 0.0847 0.119 Uiso 1 1 calc R
H26C H 0.1681 0.6325 0.0760 0.119 Uiso 1 1 calc R
C27 C 0.28397(19) 0.67876(16) 0.1772(7) 0.0737(15) Uani 1 1 d .
H27A H 0.3074 0.6711 0.2527 0.111 Uiso 1 1 calc R
H27B H 0.2726 0.7151 0.1825 0.111 Uiso 1 1 calc R
H27C H 0.3022 0.6730 0.0916 0.111 Uiso 1 1 calc R
C28 C 0.2099(2) 0.6473(2) 0.3216(5) 0.0727(15) Uani 1 1 d .
H28A H 0.1794 0.6244 0.3248 0.109 Uiso 1 1 calc R
H28B H 0.1990 0.6834 0.3360 0.109 Uiso 1 1 calc R
H28C H 0.2345 0.6371 0.3925 0.109 Uiso 1 1 calc R

loop_
_atom_site_aniso_label
_atom_site_aniso_U_11
_atom_site_aniso_U_22
_atom_site_aniso_U_33
_atom_site_aniso_U_23
_atom_site_aniso_U_13
_atom_site_aniso_U_12
Ti1 0.0237(3) 0.0282(3) 0.0308(3) 0.0046(2) 0.0016(2) 0.0010(2)
O1 0.0270(11) 0.0348(12) 0.0331(13) 0.0062(9) 0.0046(9) 0.0057(9)
O2 0.0269(11) 0.0310(11) 0.0337(12) -0.0007(9) 0.0004(9) 0.0020(9)
N1 0.0304(13) 0.0313(13) 0.0267(14) -0.0004(11) 0.0044(11) 0.0019(11)
N2 0.0277(13) 0.0332(14) 0.0267(14) -0.0002(11) 0.0037(11) -0.0009(10)
Cl1 0.0339(4) 0.0595(6) 0.0463(6) 0.0247(4) 0.0099(4) 0.0054(4)
Cl2 0.0422(5) 0.0381(5) 0.0606(6) -0.0027(4) -0.0089(4) -0.0088(4)
F1 0.0310(17) 0.070(2) 0.0353(19) -0.0109(17) 0.0018(14) -0.0161(16)
F1' 0.049(4) 0.107(6) 0.051(4) -0.027(4) 0.000(3) -0.007(3)
F2 0.0630(16) 0.0678(16) 0.084(2) 0.0342(15) 0.0273(14) -0.0025(12)
F3 0.129(3) 0.149(3) 0.0392(17) 0.0310(19) -0.0070(17) -0.041(3)
F4 0.130(3) 0.077(2) 0.137(3) 0.071(2) 0.090(3) 0.055(2)
F5 0.094(3) 0.046(2) 0.045(2) 0.0021(18) 0.016(2) -0.022(2)
F5' 0.052(3) 0.074(4) 0.050(4) -0.016(3) 0.018(3) -0.002(3)
F6 0.0653(16) 0.0598(15) 0.0768(18) 0.0050(13) -0.0137(14) -0.0288(12)
F7 0.0519(14) 0.0857(18) 0.0563(15) -0.0372(14) -0.0038(12) 0.0049(12)
F8 0.0458(13) 0.0672(15) 0.0700(17) -0.0203(13) -0.0240(12) 0.0082(11)
C1 0.0305(16) 0.0337(16) 0.0312(17) 0.0035(13) 0.0083(13) -0.0002(13)
C2 0.0330(18) 0.049(2) 0.047(2) 0.0078(17) 0.0071(16) -0.0017(15)
C3 0.034(2) 0.068(3) 0.068(3) 0.017(2) 0.0187(19) 0.0092(18)
C4 0.064(3) 0.056(3) 0.066(3) 0.002(2) 0.037(2) 0.014(2)
C5 0.084(3) 0.051(2) 0.049(3) -0.013(2) 0.025(2) -0.005(2)
C6 0.045(2) 0.051(2) 0.039(2) -0.0067(17) 0.0090(16) -0.0062(17)
C7 0.0355(17) 0.0357(17) 0.0306(17) 0.0059(14) 0.0033(14) 0.0012(13)
C8 0.058(2) 0.052(2) 0.044(2) 0.0176(19) 0.0163(19) 0.0143(19)
C9 0.0395(18) 0.0394(18) 0.041(2) 0.0124(16) 0.0047(15) 0.0097(14)
C10 0.0300(16) 0.0323(16) 0.0345(18) 0.0016(13) 0.0010(13) 0.0047(13)
C11 0.0281(17) 0.047(2) 0.046(2) 0.0091(16) 0.0049(15) 0.0081(15)
C12 0.034(2) 0.068(3) 0.073(3) -0.003(2) 0.0033(19) -0.0027(19)
C13 0.045(2) 0.066(3) 0.088(4) 0.027(3) 0.011(2) 0.027(2)
C14 0.036(2) 0.074(3) 0.056(3) -0.004(2) 0.0156(18) 0.0115(19)
C15 0.0371(18) 0.0298(16) 0.043(2) -0.0036(14) -0.0080(15) 0.0017(13)
C16 0.081(3) 0.038(2) 0.057(3) 0.0049(19) -0.021(3) -0.014(2)
C17 0.124(5) 0.036(2) 0.099(5) 0.017(3) -0.050(4) -0.015(3)
C18 0.093(4) 0.051(3) 0.124(6) -0.030(3) -0.040(4) 0.028(3)
C19 0.058(3) 0.058(3) 0.108(5) -0.037(3) -0.011(3) 0.019(2)
C20 0.045(2) 0.054(2) 0.065(3) -0.026(2) -0.006(2) 0.0109(18)
C21 0.0303(16) 0.0369(17) 0.0282(17) -0.0001(13) 0.0042(13) -0.0012(13)
C22 0.0383(18) 0.045(2) 0.042(2) -0.0087(16) -0.0020(16) 0.0007(15)
C23 0.0304(16) 0.0399(18) 0.0335(18) 0.0012(14) -0.0024(13) 0.0052(13)
C24 0.0240(15) 0.0346(17) 0.0335(17) 0.0064(13) 0.0038(13) 0.0034(12)
C25 0.0378(18) 0.0340(18) 0.046(2) 0.0002(15) -0.0007(16) 0.0094(14)
C26 0.091(4) 0.062(3) 0.085(4) -0.008(3) -0.036(3) 0.040(3)
C27 0.059(3) 0.034(2) 0.128(5) 0.010(3) 0.003(3) 0.0048(19)
C28 0.089(4) 0.059(3) 0.070(3) -0.003(2) 0.022(3) 0.032(3)

loop_
_atom_type_symbol
_atom_type_description
_atom_type_scat_dispersion_real
_atom_type_scat_dispersion_imag
_atom_type_scat_source
C C 0.0033 0.0016 'International Tables Vol C Tables 4.2.6.8 and 6.1.1.4'
H H 0.0000 0.0000 'International Tables Vol C Tables 4.2.6.8 and 6.1.1.4'
N N 0.0061 0.0033 'International Tables Vol C Tables 4.2.6.8 and 6.1.1.4'
O O 0.0106 0.0060 'International Tables Vol C Tables 4.2.6.8 and 6.1.1.4'
F F 0.0171 0.0103 'International Tables Vol C Tables 4.2.6.8 and 6.1.1.4'
Cl Cl 0.1484 0.1585 'International Tables Vol C Tables 4.2.6.8 and 6.1.1.4'
Ti Ti 0.2776 0.4457 'International Tables Vol C Tables 4.2.6.8 and 6.1.1.4'

loop_
_geom_angle_atom_site_label_1
_geom_angle_atom_site_label_2
_geom_angle_atom_site_label_3
_geom_angle
O1 Ti1 O2 167.17(10)
O1 Ti1 N2 81.65(10)
O2 Ti1 N2 87.78(10)
O1 Ti1 N1 90.60(10)
O2 Ti1 N1 81.31(10)
N2 Ti1 N1 85.61(10)
O1 Ti1 Cl1 95.91(8)
O2 Ti1 Cl1 93.52(7)
N2 Ti1 Cl1 171.63(8)
N1 Ti1 Cl1 86.41(8)
O1 Ti1 Cl2 93.39(8)
O2 Ti1 Cl2 93.88(8)
N2 Ti1 Cl2 90.07(8)
N1 Ti1 Cl2 173.65(8)
Cl1 Ti1 Cl2 98.09(4)
C10 O1 Ti1 142.5(2)
C24 O2 Ti1 130.9(2)
C21 N1 C15 120.3(3)
C21 N1 Ti1 122.6(2)
C15 N1 Ti1 116.9(2)
C7 N2 C1 119.4(3)
C7 N2 Ti1 124.7(2)
C1 N2 Ti1 115.6(2)
C6 C1 C2 117.8(3)
C6 C1 N2 119.9(3)
C2 C1 N2 122.2(3)
F1 C2 C3 117.9(4)
F1 C2 C1 120.7(4)
C3 C2 C1 121.4(4)
C4 C3 C2 119.8(4)
C4 C3 H3 120.1
C2 C3 H3 120.1
C5 C4 C3 119.7(4)
C5 C4 H4 120.2
C3 C4 H4 120.2
C4 C5 C6 119.9(4)
C4 C5 H5 120.0
C6 C5 H5 120.0
F1' C6 C5 118.2(5)
F1' C6 C1 120.4(4)
C5 C6 C1 121.4(4)
N2 C7 C9 126.3(3)
N2 C7 C8 120.4(3)
C9 C7 C8 113.3(3)
F3 C8 F4 108.8(4)
F3 C8 F2 105.3(4)
F4 C8 F2 105.2(4)
F3 C8 C7 111.7(4)
F4 C8 C7 111.9(3)
F2 C8 C7 113.5(3)
C10 C9 C7 123.6(3)
C10 C9 H9 118.2
C7 C9 H9 118.2
O1 C10 C9 119.6(3)
O1 C10 C11 114.8(3)
C9 C10 C11 125.5(3)
C13 C11 C10 112.6(3)
C13 C11 C14 109.1(4)
C10 C11 C14 109.2(3)
C13 C11 C12 110.6(4)
C10 C11 C12 105.8(3)
C14 C11 C12 109.4(3)
C11 C12 H12A 109.5
C11 C12 H12B 109.5
H12A C12 H12B 109.5
C11 C12 H12C 109.5
H12A C12 H12C 109.5
H12B C12 H12C 109.5
C11 C13 H13A 109.5
C11 C13 H13B 109.5
H13A C13 H13B 109.5
C11 C13 H13C 109.5
H13A C13 H13C 109.5
H13B C13 H13C 109.5
C11 C14 H14A 109.5
C11 C14 H14B 109.5
H14A C14 H14B 109.5
C11 C14 H14C 109.5
H14A C14 H14C 109.5
H14B C14 H14C 109.5
C16 C15 C20 118.7(4)
C16 C15 N1 122.2(4)
C20 C15 N1 119.0(3)
F5 C16 C15 122.2(4)
F5 C16 C17 117.5(5)
C15 C16 C17 120.4(5)
C18 C17 C16 118.7(5)
C18 C17 H17 120.7
C16 C17 H17 120.7
C19 C18 C17 121.1(5)
C19 C18 H18 119.5
C17 C18 H18 119.5
C18 C19 C20 120.6(6)
C18 C19 H19 119.7
C20 C19 H19 119.7
F5' C20 C15 120.7(4)
F5' C20 C19 118.6(5)
C15 C20 C19 120.5(5)
N1 C21 C23 124.4(3)
N1 C21 C22 120.1(3)
C23 C21 C22 115.5(3)
F6 C22 F8 106.1(3)
F6 C22 F7 108.1(3)
F8 C22 F7 106.2(3)
F6 C22 C21 111.5(3)
F8 C22 C21 112.8(3)
F7 C22 C21 111.9(3)
C24 C23 C21 123.2(3)
C24 C23 H23 118.4
C21 C23 H23 118.4
O2 C24 C23 121.3(3)
O2 C24 C25 113.5(3)
C23 C24 C25 125.2(3)
C28 C25 C26 110.6(4)
C28 C25 C24 108.7(3)
C26 C25 C24 111.7(3)
C28 C25 C27 110.2(4)
C26 C25 C27 109.6(4)
C24 C25 C27 105.9(3)
C25 C26 H26A 109.5
C25 C26 H26B 109.5
H26A C26 H26B 109.5
C25 C26 H26C 109.5
H26A C26 H26C 109.5
H26B C26 H26C 109.5
C25 C27 H27A 109.5
C25 C27 H27B 109.5
H27A C27 H27B 109.5
C25 C27 H27C 109.5
H27A C27 H27C 109.5
H27B C27 H27C 109.5
C25 C28 H28A 109.5
C25 C28 H28B 109.5
H28A C28 H28B 109.5
C25 C28 H28C 109.5
H28A C28 H28C 109.5
H28B C28 H28C 109.5

loop_
_geom_bond_atom_site_label_1
_geom_bond_atom_site_label_2
_geom_bond_distance
Ti1 O1 1.865(2)
Ti1 O2 1.886(2)
Ti1 N2 2.210(3)
Ti1 N1 2.215(3)
Ti1 Cl1 2.2767(11)
Ti1 Cl2 2.2819(10)
O1 C10 1.304(4)
O2 C24 1.310(4)
N1 C21 1.315(4)
N1 C15 1.446(4)
N2 C7 1.310(4)
N2 C1 1.449(4)
F1 C2 1.276(5)
F1' C6 1.208(7)
F2 C8 1.324(5)
F3 C8 1.303(6)
F4 C8 1.316(5)
F5 C16 1.246(6)
F5' C20 1.208(7)
F6 C22 1.317(5)
F7 C22 1.331(4)
F8 C22 1.326(4)
C1 C6 1.380(5)
C1 C2 1.382(5)
C2 C3 1.378(6)
C3 C4 1.377(7)
C3 H3 0.9500
C4 C5 1.374(7)
C4 H4 0.9500
C5 C6 1.378(6)
C5 H5 0.9500
C7 C9 1.412(5)
C7 C8 1.538(5)
C9 C10 1.361(5)
C9 H9 0.9500
C10 C11 1.525(5)
C11 C13 1.523(5)
C11 C14 1.532(6)
C11 C12 1.547(6)
C12 H12A 0.9800
C12 H12B 0.9800
C12 H12C 0.9800
C13 H13A 0.9800
C13 H13B 0.9800
C13 H13C 0.9800
C14 H14A 0.9800
C14 H14B 0.9800
C14 H14C 0.9800
C15 C16 1.373(6)
C15 C20 1.379(6)
C16 C17 1.409(8)
C17 C18 1.374(10)
C17 H17 0.9500
C18 C19 1.334(9)
C18 H18 0.9500
C19 C20 1.384(6)
C19 H19 0.9500
C21 C23 1.427(5)
C21 C22 1.529(5)
C23 C24 1.358(5)
C23 H23 0.9500
C24 C25 1.521(5)
C25 C28 1.514(6)
C25 C26 1.519(6)
C25 C27 1.552(6)
C26 H26A 0.9800
C26 H26B 0.9800
C26 H26C 0.9800
C27 H27A 0.9800
C27 H27B 0.9800
C27 H27C 0.9800
C28 H28A 0.9800
C28 H28B 0.9800
C28 H28C 0.9800
